data_1509744
loop_
_publ_author_name
'Ledain, S.'
'Leclaire, A.'
'Provost, J.'
'Borel, M.M.'
'Raveau, B.'

_publ_section_title
;
 A monophosphate molybdenum bronze built up from Re O3-type slabs: Ag(0.7)
 Mo3 O7 (P O4)
;
_journal_name_full 'Journal of Solid State Chemistry'
_journal_page_first 128
_journal_page_last 133
_journal_paper_doi 10.1006/jssc.1998.7874
_journal_volume 140
_journal_year 1998
_chemical_formula_sum 'Ag2.76 Mo12 O44 P4'
_chemical_name_systematic 'Ag2.76 (Mo O3)12 (P O2)4'
_space_group_IT_number 14
_symmetry_space_group_name_Hall '-P 2yab'
_symmetry_space_group_name_H-M 'P 1 21/a 1'
_cell_angle_alpha 90
_cell_angle_beta 93.95
_cell_angle_gamma 90
_cell_formula_units_Z 1
_cell_length_a 23.857
_cell_length_b 5.2999
_cell_length_c 6.5659
_cell_volume 828.218
_citation_journal_id_ASTM JSSCBI
_cod_data_source_file silver2-3_220.cif
_cod_data_source_block Ag2.76Mo12O44P4
_cod_original_cell_volume 828.2184
_cod_original_sg_symbol_Hall '-P 2ybc (z,y,-x)'
_cod_database_code 1509744

loop_
_symmetry_equiv_pos_as_xyz
x,y,z
-x+1/2,y+1/2,-z
-x,-y,-z
x-1/2,-y-1/2,z

loop_
_atom_site_label
_atom_site_type_symbol
_atom_site_fract_x
_atom_site_fract_y
_atom_site_fract_z
_atom_site_occupancy
_atom_site_U_iso_or_equiv
Mo1 Mo+5 0.27871 0.2383 0.6707 1 0.0
P1 P+5 0.0464 0.2202 0.3228 1 0.0
O1 O-2 0.2559 0.53 0.524 1 0.0
O9 O-2 0.1103 0.022 0.778 1 0.0
O11 O-2 0.4855 0.233 0.239 1 0.0
O8 O-2 0.2155 0.243 0.829 1 0.0
O4 O-2 0.3098 0.942 0.816 1 0.0
Mo2 Mo+5 0.405 0.2414 0.3572 1 0.0
O2 O-2 0.3473 0.226 0.51 1 0.0
O7 O-2 0.4379 -0.083 0.513 1 0.0
Ag1 Ag+1 0.5101 0.2322 0.8427 0.55 0.0
O6 O-2 0.4492 0.45 0.595 1 0.0
Ag2 Ag+1 0.4961 0.211 0.867 0.14 0.0
O10 O-2 0.1209 0.534 0.842 1 0.0
O5 O-2 0.0811 0.256 0.135 1 0.0
Mo3 Mo+5 0.15665 0.2319 0.9966 1 0.0
O3 O-2 0.3216 0.445 0.871 1 0.0
